data_1528420
loop_
_publ_author_name
'Cotton, F.A.'
'Rice, C.E.'

_publ_section_title
;
 La8 Ru4 O21: A mixed-valence ternary ruthenium oxide of a new hexagonal
 structure type
;
_journal_name_full 'Journal of Solid State Chemistry'
_journal_page_first 359
_journal_page_last 365
_journal_volume 24
_journal_year 1978
_chemical_formula_sum 'La8 O21 Ru4'
_chemical_name_systematic 'La8 Ru4 O21'
_space_group_IT_number 185
_symmetry_space_group_name_Hall 'P 6c -2'
_symmetry_space_group_name_H-M 'P 63 c m'
_cell_angle_alpha 90
_cell_angle_beta 90
_cell_angle_gamma 120
_cell_formula_units_Z 2
_cell_length_a 9.885
_cell_length_b 9.885
_cell_length_c 10.805
_cell_volume 914.342
_citation_journal_id_ASTM JSSCBI
_cod_data_source_file Cotton_JSSCBI_1978_171.cif
_cod_data_source_block La8O21Ru4
_cod_original_cell_volume 914.3422
_cod_database_code 1528420

loop_
_symmetry_equiv_pos_as_xyz
x,y,z
x-y,x,z+1/2
-y,x-y,z
-x,-y,z+1/2
-x+y,-x,z
y,-x+y,z+1/2
y,x,z
-x+y,y,z+1/2
-x,-x+y,z
-y,-x,z+1/2
x-y,-y,z
x,x-y,z+1/2

loop_
_atom_site_label
_atom_site_type_symbol
_atom_site_fract_x
_atom_site_fract_y
_atom_site_fract_z
_atom_site_occupancy
_atom_site_U_iso_or_equiv
La3 La+3 0.6028 0 0.093 1 0.0
O4 O-2 0.5461 0.7019 0.0348 1 0.0
O5 O-2 0.4415 0 0.3754 1 0.0
Ru2 Ru+4 0.6449 0 0.4017 1 0.0
O1 O-2 0.8404 0 0.3854 1 0.0
O3 O-2 0.4364 0.273 0.27 1 0.0
La1 La+3 0.3333 0.6667 0.3831 1 0.0
O2 O-2 0.8457 0 0.1081 1 0.0
Ru1 Ru+4 0 0 0 1 0.0
La2 La+3 0.242 0 0.2321 1 0.0
